data_7240682
loop_
_publ_author_name
'Lei, Jie'
'Li, Yong'
'Xu, Jia'
'Tang, Dian-Yong'
'Shao, Jing-Wei'
'Li, Hong-yu'
'Chen, Zhong-Zhu'
'Xu, Zhi-Gang'

_publ_section_title
;
 An acid-catalyzed 1,4-addition isocyanide-based multicomponent reaction
 in neat water
;
_journal_issue 12
_journal_name_full 'Green Chemistry'
_journal_page_first 3716
_journal_page_last 3720
_journal_paper_doi 10.1039/D0GC00652A
_journal_volume 22
_journal_year 2020
_chemical_formula_moiety 'C33 H33 Cl N2 O4'
_chemical_formula_sum 'C33 H33 Cl N2 O4'
_chemical_formula_weight 557.09
_space_group_crystal_system monoclinic
_space_group_IT_number 14
_space_group_name_Hall '-P 2ybc'
_space_group_name_H-M_alt 'P 1 21/c 1'
_symmetry_Int_Tables_number 14
_audit_creation_date 2019-03-30
_audit_creation_method
;
Olex2 1.2
(compiled 2018.05.29 svn.r3508 for OlexSys, GUI svn.r5506)
;
_audit_update_record
;
2020-02-13 deposited with the CCDC.	2020-06-10 downloaded from the CCDC.
;
_cell_angle_alpha 90
_cell_angle_beta 99.155(18)
_cell_angle_gamma 90
_cell_formula_units_Z 4
_cell_length_a 10.3143(11)
_cell_length_b 13.9869(12)
_cell_length_c 20.0442(9)
_cell_measurement_reflns_used 1298
_cell_measurement_temperature 296(2)
_cell_measurement_theta_max 18.57
_cell_measurement_theta_min 2.47
_cell_volume 2854.8(4)
_computing_cell_refinement 'SAINT v7.60A (Bruker, 2009)'
_computing_data_reduction 'SAINT v7.60A (Bruker, 2009)'
_computing_molecular_graphics 'Olex2 (Dolomanov et al., 2009)'
_computing_publication_material 'Olex2 (Dolomanov et al., 2009)'
_computing_structure_refinement 'olex2.refine (Bourhis et al., 2015)'
_computing_structure_solution 'SHELXS-97 (Sheldrick, 2008)'
_diffrn_ambient_temperature 296.15
_diffrn_measured_fraction_theta_full 0.9982
_diffrn_measured_fraction_theta_max 0.9982
_diffrn_measurement_device_type 'Bruker APEX-II CCD'
_diffrn_measurement_method '\f and \w scans'
_diffrn_radiation_monochromator graphite
_diffrn_radiation_type 'Mo K\a'
_diffrn_radiation_wavelength 0.71073
_diffrn_reflns_av_R_equivalents 0.0956
_diffrn_reflns_av_unetI/netI 0.1476
_diffrn_reflns_limit_h_max 12
_diffrn_reflns_limit_h_min -13
_diffrn_reflns_limit_k_max 17
_diffrn_reflns_limit_k_min -18
_diffrn_reflns_limit_l_max 26
_diffrn_reflns_limit_l_min -13
_diffrn_reflns_number 17576
_diffrn_reflns_theta_full 24.9998
_diffrn_reflns_theta_max 25.00
_diffrn_reflns_theta_min 1.78
_diffrn_standards_number 0
_exptl_absorpt_coefficient_mu 0.175
_exptl_absorpt_correction_T_max 0.966
_exptl_absorpt_correction_T_min 0.952
_exptl_absorpt_correction_type none
_exptl_crystal_density_diffrn 1.2960
_exptl_crystal_density_method 'not measured'
_exptl_crystal_description block
_exptl_crystal_F_000 1177.1279
_exptl_crystal_size_max 0.28
_exptl_crystal_size_mid 0.25
_exptl_crystal_size_min 0.20
_refine_diff_density_max 0.4737
_refine_diff_density_min -0.3730
_refine_diff_density_rms 0.0957
_refine_ls_d_res_high 0.8409
_refine_ls_d_res_low 11.4219
_refine_ls_goodness_of_fit_ref 1.1102
_refine_ls_hydrogen_treatment constr
_refine_ls_matrix_type full
_refine_ls_number_constraints 54
_refine_ls_number_parameters 361
_refine_ls_number_reflns 5020
_refine_ls_number_restraints 0
_refine_ls_restrained_S_all 1.1102
_refine_ls_R_factor_all 0.1463
_refine_ls_R_factor_gt 0.0607
_refine_ls_shift/su_max 0.0002
_refine_ls_shift/su_mean 0.0000
_refine_ls_structure_factor_coef Fsqd
_refine_ls_weighting_details 'w=1/[\s^2^(Fo^2^)+(0.0200P)^2^+0.3000P] where P=(Fo^2^+2Fc^2^)/3'
_refine_ls_weighting_scheme calc
_refine_ls_wR_factor_gt 0.1123
_refine_ls_wR_factor_ref 0.1398
_reflns_Friedel_coverage 0.0
_reflns_limit_h_max 12
_reflns_limit_h_min -12
_reflns_limit_k_max 16
_reflns_limit_k_min 0
_reflns_limit_l_max 23
_reflns_limit_l_min 0
_reflns_number_gt 2297
_reflns_number_total 5020
_reflns_threshold_expression I>=2u(I)
_cod_data_source_file d0gc00652a2.cif
_cod_data_source_block A
_cod_depositor_comments
;Adding full bibliography for 7240682.cif.

 Adding full bibliography for 7240682.cif.
;
_cod_database_code 7240682
_olex2_refinement_description
;
1. Fixed Uiso
 At 1.2 times of:
  All C(H) groups, All C(H,H) groups, All N(H) groups
 At 1.5 times of:
  All C(H,H,H) groups
2.a Ternary CH refined with riding coordinates:
 C20(H20)
2.b Secondary CH2 refined with riding coordinates:
 C8(H8a,H8b), C9(H9a,H9b)
2.c Me refined with riding coordinates:
 C13(H13a,H13b,H13c), C18(H18a,H18b,H18c), C31(H31a,H31b,H31c), C32(H32a,H32b,
 H32c), C33(H33a,H33b,H33c)
2.d Aromatic/amide H refined with riding coordinates:
 N2(H2), C2(H2a), C3(H3), C5(H5), C6(H6), C14(H14), C15(H15), C16(H16),
 C25(H25), C26(H26), C27(H27), C28(H28), C29(H29)
;
_olex2_submission_special_instructions 'No special instructions were received'

loop_
_space_group_symop_id
_space_group_symop_operation_xyz
1 x,y,z
2 -x,y+1/2,-z+1/2
3 -x,-y,-z
4 x,-y-1/2,z-1/2

loop_
_atom_site_label
_atom_site_type_symbol
_atom_site_fract_x
_atom_site_fract_y
_atom_site_fract_z
_atom_site_U_iso_or_equiv
_atom_site_adp_type
_atom_site_occupancy
_atom_site_refinement_flags_posn
Cl1 Cl 0.13903(11) 0.08528(8) 0.13157(8) 0.1113(5) Uani 1.000000 .
N1 N 0.4389(2) 0.51992(17) 0.15993(13) 0.0436(7) Uani 1.000000 .
N2 N 0.8293(3) 0.7601(2) 0.10368(15) 0.0630(9) Uani 1.000000 .
H2 H 0.8006(3) 0.8179(2) 0.10235(15) 0.0756(11) Uiso 1.000000 R
O1 O 0.6593(2) 0.51412(16) 0.17157(13) 0.0689(8) Uani 1.000000 .
O2 O 0.3573(2) 0.66815(16) 0.13434(12) 0.0586(7) Uani 1.000000 .
O3 O 0.4251(2) 0.62485(18) 0.00756(12) 0.0603(7) Uani 1.000000 .
O4 O 0.6166(3) 0.87196(19) 0.07041(15) 0.0867(9) Uani 1.000000 .
C1 C 0.2586(4) 0.1724(2) 0.1549(3) 0.0635(11) Uani 1.000000 .
C2 C 0.3297(4) 0.2053(3) 0.1080(2) 0.0690(11) Uani 1.000000 .
H2a H 0.3140(4) 0.1828(3) 0.0637(2) 0.0828(14) Uiso 1.000000 R
C3 C 0.4256(4) 0.2726(3) 0.1276(2) 0.0620(11) Uani 1.000000 .
H3 H 0.4759(4) 0.2947(3) 0.0962(2) 0.0744(13) Uiso 1.000000 R
C4 C 0.4491(3) 0.3083(2) 0.19270(19) 0.0485(9) Uani 1.000000 .
C5 C 0.3750(4) 0.2727(2) 0.2387(2) 0.0625(11) Uani 1.000000 .
H5 H 0.3896(4) 0.2952(2) 0.2829(2) 0.0750(13) Uiso 1.000000 R
C6 C 0.2798(4) 0.2046(3) 0.2201(3) 0.0694(12) Uani 1.000000 .
H6 H 0.2306(4) 0.1809(3) 0.2515(3) 0.0833(14) Uiso 1.000000 R
C7 C 0.5601(3) 0.3771(2) 0.21141(19) 0.0552(9) Uani 1.000000 .
C8 C 0.6959(4) 0.3333(3) 0.2241(3) 0.0824(13) Uani 1.000000 .
H8a H 0.7025(4) 0.2642(3) 0.2221(3) 0.0989(16) Uiso 1.000000 R
H8b H 0.7663(4) 0.3678(3) 0.2079(3) 0.0989(16) Uiso 1.000000 R
C9 C 0.6409(4) 0.3745(3) 0.2801(2) 0.0860(13) Uani 1.000000 .
H9a H 0.6778(4) 0.4344(3) 0.2988(2) 0.1032(16) Uiso 1.000000 R
H9b H 0.6140(4) 0.3309(3) 0.3129(2) 0.1032(16) Uiso 1.000000 R
C10 C 0.5583(4) 0.4741(2) 0.17937(18) 0.0505(9) Uani 1.000000 .
C11 C 0.3185(3) 0.4951(2) 0.18499(19) 0.0477(9) Uani 1.000000 .
C12 C 0.3068(4) 0.5100(2) 0.2521(2) 0.0537(10) Uani 1.000000 .
C13 C 0.4151(4) 0.5511(3) 0.30220(19) 0.0732(12) Uani 1.000000 .
H13a H 0.4897(4) 0.5640(3) 0.28042(19) 0.1098(18) Uiso 1.000000 R
H13b H 0.3858(4) 0.6095(3) 0.32009(19) 0.1098(18) Uiso 1.000000 R
H13c H 0.4394(4) 0.5064(3) 0.33833(19) 0.1098(18) Uiso 1.000000 R
C14 C 0.1889(4) 0.4857(3) 0.2722(2) 0.0734(12) Uani 1.000000 .
H14 H 0.1792(4) 0.4935(3) 0.3172(2) 0.0881(15) Uiso 1.000000 R
C15 C 0.0871(4) 0.4507(3) 0.2275(3) 0.0831(13) Uani 1.000000 .
H15 H 0.0088(4) 0.4348(3) 0.2422(3) 0.0997(16) Uiso 1.000000 R
C16 C 0.0993(4) 0.4387(3) 0.1607(3) 0.0731(12) Uani 1.000000 .
H16 H 0.0289(4) 0.4148(3) 0.1306(3) 0.0878(15) Uiso 1.000000 R
C17 C 0.2151(4) 0.4619(2) 0.1377(2) 0.0569(10) Uani 1.000000 .
C18 C 0.2252(4) 0.4531(3) 0.0643(2) 0.0773(12) Uani 1.000000 .
H18a H 0.3115(4) 0.4719(3) 0.0572(2) 0.1160(18) Uiso 1.000000 R
H18b H 0.2094(4) 0.3880(3) 0.0501(2) 0.1160(18) Uiso 1.000000 R
H18c H 0.1611(4) 0.4938(3) 0.0384(2) 0.1160(18) Uiso 1.000000 R
C19 C 0.4362(3) 0.6082(2) 0.12472(18) 0.0470(9) Uani 1.000000 .
C20 C 0.5199(3) 0.6193(2) 0.06869(18) 0.0488(9) Uani 1.000000 .
H20 H 0.5732(3) 0.5615(2) 0.06712(18) 0.0586(11) Uiso 1.000000 R
C21 C 0.6085(3) 0.7046(2) 0.07700(17) 0.0478(9) Uani 1.000000 .
C22 C 0.5530(4) 0.7957(3) 0.0587(2) 0.0595(10) Uani 1.000000 .
C23 C 0.4206(4) 0.7966(3) 0.0194(2) 0.0625(11) Uani 1.000000 .
C24 C 0.3635(4) 0.7122(3) -0.0067(2) 0.0646(11) Uani 1.000000 .
C25 C 0.2488(4) 0.7103(4) -0.0509(2) 0.0872(14) Uani 1.000000 .
H25 H 0.2134(4) 0.6528(4) -0.0687(2) 0.1047(17) Uiso 1.000000 R
C26 C 0.1862(5) 0.7966(6) -0.0686(3) 0.116(2) Uani 1.000000 .
H26 H 0.1079(5) 0.7972(6) -0.0989(3) 0.139(2) Uiso 1.000000 R
C27 C 0.2385(6) 0.8810(5) -0.0420(3) 0.113(2) Uani 1.000000 .
H27 H 0.1940(6) 0.9381(5) -0.0528(3) 0.135(2) Uiso 1.000000 R
C28 C 0.3560(5) 0.8811(3) 0.0005(3) 0.0893(15) Uani 1.000000 .
H28 H 0.3930(5) 0.9388(3) 0.0169(3) 0.1071(18) Uiso 1.000000 R
C29 C 0.7419(4) 0.6919(2) 0.09506(18) 0.0549(10) Uani 1.000000 .
H29 H 0.7722(4) 0.6295(2) 0.10168(18) 0.0659(12) Uiso 1.000000 R
C30 C 0.9736(3) 0.7469(3) 0.1155(2) 0.0637(11) Uani 1.000000 .
C31 C 1.0164(4) 0.7085(3) 0.1850(2) 0.0851(13) Uani 1.000000 .
H31a H 1.1099(4) 0.6999(3) 0.1926(2) 0.128(2) Uiso 1.000000 R
H31b H 0.9924(4) 0.7527(3) 0.2176(2) 0.128(2) Uiso 1.000000 R
H31c H 0.9744(4) 0.6481(3) 0.1895(2) 0.128(2) Uiso 1.000000 R
C32 C 1.0124(4) 0.6784(3) 0.0634(2) 0.0946(15) Uani 1.000000 .
H32a H 1.1060(4) 0.6700(3) 0.0712(2) 0.142(2) Uiso 1.000000 R
H32b H 0.9704(4) 0.6178(3) 0.0670(2) 0.142(2) Uiso 1.000000 R
H32c H 0.9854(4) 0.7041(3) 0.0189(2) 0.142(2) Uiso 1.000000 R
C33 C 1.0308(4) 0.8445(3) 0.1060(2) 0.0938(15) Uani 1.000000 .
H33a H 1.1249(4) 0.8404(3) 0.1131(2) 0.141(2) Uiso 1.000000 R
H33b H 1.0001(4) 0.8667(3) 0.0609(2) 0.141(2) Uiso 1.000000 R
H33c H 1.0038(4) 0.8884(3) 0.1379(2) 0.141(2) Uiso 1.000000 R

loop_
_atom_site_aniso_label
_atom_site_aniso_U_11
_atom_site_aniso_U_22
_atom_site_aniso_U_33
_atom_site_aniso_U_12
_atom_site_aniso_U_13
_atom_site_aniso_U_23
Cl1 0.0754(8) 0.0722(8) 0.1756(14) -0.0232(6) -0.0126(9) 0.0113(8)
N1 0.0399(17) 0.0393(16) 0.0515(19) -0.0006(13) 0.0074(15) 0.0064(14)
N2 0.051(2) 0.0554(19) 0.082(2) -0.0095(16) 0.0099(19) -0.0070(17)
O1 0.0469(15) 0.0697(17) 0.087(2) -0.0083(13) 0.0007(15) 0.0183(15)
O2 0.0584(16) 0.0496(14) 0.0727(19) 0.0054(12) 0.0253(15) 0.0061(13)
O3 0.0497(15) 0.0771(18) 0.0528(16) -0.0069(14) 0.0035(14) 0.0042(14)
O4 0.086(2) 0.0548(17) 0.120(3) -0.0104(15) 0.018(2) 0.0033(17)
C1 0.049(2) 0.045(2) 0.094(4) -0.0018(18) 0.006(3) 0.006(2)
C2 0.069(3) 0.066(3) 0.071(3) -0.002(2) 0.007(3) -0.010(2)
C3 0.065(3) 0.061(2) 0.064(3) -0.006(2) 0.022(2) -0.001(2)
C4 0.052(2) 0.043(2) 0.051(2) 0.0034(17) 0.009(2) 0.0061(19)
C5 0.076(3) 0.053(2) 0.062(3) 0.002(2) 0.021(3) 0.008(2)
C6 0.067(3) 0.056(3) 0.091(4) 0.004(2) 0.029(3) 0.020(3)
C7 0.050(2) 0.047(2) 0.064(3) -0.0030(18) -0.004(2) 0.004(2)
C8 0.059(3) 0.063(3) 0.118(4) 0.006(2) -0.008(3) 0.011(3)
C9 0.098(3) 0.065(3) 0.082(3) -0.015(2) -0.025(3) 0.017(3)
C10 0.045(2) 0.054(2) 0.051(2) -0.0064(19) 0.006(2) -0.0029(19)
C11 0.043(2) 0.043(2) 0.058(3) -0.0039(16) 0.008(2) 0.0058(19)
C12 0.061(3) 0.045(2) 0.059(3) -0.0053(18) 0.021(2) 0.0045(19)
C13 0.089(3) 0.076(3) 0.056(3) -0.015(2) 0.016(3) -0.010(2)
C14 0.079(3) 0.070(3) 0.078(3) -0.013(2) 0.032(3) 0.006(2)
C15 0.068(3) 0.084(3) 0.104(4) -0.013(2) 0.035(3) 0.018(3)
C16 0.050(3) 0.073(3) 0.094(4) -0.020(2) 0.005(3) 0.008(3)
C17 0.053(3) 0.050(2) 0.068(3) -0.0041(18) 0.007(2) 0.004(2)
C18 0.073(3) 0.080(3) 0.074(3) -0.016(2) -0.006(3) -0.006(2)
C19 0.041(2) 0.048(2) 0.051(2) -0.0059(17) 0.003(2) -0.0022(19)
C20 0.037(2) 0.057(2) 0.053(2) -0.0005(17) 0.008(2) 0.0015(19)
C21 0.044(2) 0.051(2) 0.050(2) -0.0050(18) 0.013(2) 0.0052(18)
C22 0.058(3) 0.060(3) 0.063(3) -0.003(2) 0.017(2) 0.005(2)
C23 0.055(3) 0.075(3) 0.061(3) 0.007(2) 0.019(2) 0.021(2)
C24 0.045(3) 0.097(4) 0.054(3) 0.007(3) 0.017(2) 0.023(3)
C25 0.050(3) 0.141(5) 0.069(3) -0.001(3) 0.005(3) 0.023(3)
C26 0.059(3) 0.193(6) 0.095(4) 0.028(4) 0.010(3) 0.065(5)
C27 0.090(5) 0.134(5) 0.120(5) 0.043(4) 0.035(4) 0.069(4)
C28 0.078(3) 0.093(4) 0.102(4) 0.024(3) 0.030(3) 0.038(3)
C29 0.058(2) 0.054(2) 0.055(2) -0.013(2) 0.016(2) -0.0015(19)
C30 0.042(2) 0.079(3) 0.071(3) -0.013(2) 0.012(2) -0.017(2)
C31 0.063(3) 0.105(3) 0.085(3) -0.005(2) 0.004(3) -0.003(3)
C32 0.052(3) 0.123(4) 0.111(4) -0.013(2) 0.021(3) -0.047(3)
C33 0.076(3) 0.094(3) 0.112(4) -0.030(3) 0.016(3) -0.012(3)

loop_
_atom_type_symbol
_atom_type_scat_dispersion_real
_atom_type_scat_dispersion_imag
_atom_type_scat_Cromer_Mann_a1
_atom_type_scat_Cromer_Mann_a2
_atom_type_scat_Cromer_Mann_a3
_atom_type_scat_Cromer_Mann_a4
_atom_type_scat_Cromer_Mann_b1
_atom_type_scat_Cromer_Mann_b2
_atom_type_scat_Cromer_Mann_b3
_atom_type_scat_Cromer_Mann_b4
_atom_type_scat_Cromer_Mann_c
_atom_type_scat_source
_atom_type_scat_dispersion_source
H 0.00000 0.00000 0.49300 0.32291 0.14019 0.04081 10.51090 26.12570 3.14236 57.79970 0.0030380000826 'International Tables Volume C Table 6.1.1.4 (pp. 500-502)' 'Henke, Gullikson and Davis, At. Data and Nucl. Data Tables, 1993, 54, 2'
C 0.00347 0.00161 2.31000 1.02000 1.58860 0.86500 20.84390 10.20750 0.56870 51.65120 0.215599998832 'International Tables Volume C Table 6.1.1.4 (pp. 500-502)' 'Henke, Gullikson and Davis, At. Data and Nucl. Data Tables, 1993, 54, 2'
Cl 0.14873 0.16029 11.46040 7.19640 6.25560 1.64550 0.01040 1.16620 18.51940 47.77840 -9.55739974976 'International Tables Volume C Table 6.1.1.4 (pp. 500-502)' 'Henke, Gullikson and Davis, At. Data and Nucl. Data Tables, 1993, 54, 2'
O 0.01158 0.00611 3.04850 2.28680 1.54630 0.86700 13.27710 5.70110 0.32390 32.90890 0.250800013542 'International Tables Volume C Table 6.1.1.4 (pp. 500-502)' 'Henke, Gullikson and Davis, At. Data and Nucl. Data Tables, 1993, 54, 2'
N 0.00653 0.00323 12.21260 3.13220 2.01250 1.16630 0.00570 9.89330 28.99750 0.58260 -11.5290002823 'International Tables Volume C Table 6.1.1.4 (pp. 500-502)' 'Henke, Gullikson and Davis, At. Data and Nucl. Data Tables, 1993, 54, 2'

loop_
_geom_angle_atom_site_label_1
_geom_angle_atom_site_label_2
_geom_angle_atom_site_label_3
_geom_angle
_geom_angle_site_symmetry_1
_geom_angle_site_symmetry_3
_geom_angle_publ_flag
C11 N1 C10 124.1(3) . . ?
C19 N1 C10 119.2(3) . . ?
C19 N1 C11 115.4(3) . . ?
C29 N2 H2 117.1(2) . . ?
C30 N2 H2 117.09(18) . . ?
C30 N2 C29 125.8(3) . . ?
C24 O3 C20 116.7(3) . . ?
C2 C1 Cl1 119.1(4) . . ?
C6 C1 Cl1 119.1(4) . . ?
C6 C1 C2 121.8(4) . . ?
H2a C2 C1 120.8(3) . . ?
C3 C2 C1 118.4(4) . . ?
C3 C2 H2a 120.8(2) . . ?
H3 C3 C2 119.1(2) . . ?
C4 C3 C2 121.8(3) . . ?
C4 C3 H3 119.1(2) . . ?
C5 C4 C3 117.8(3) . . ?
C7 C4 C3 118.8(3) . . ?
C7 C4 C5 123.2(4) . . ?
H5 C5 C4 119.4(2) . . ?
C6 C5 C4 121.1(4) . . ?
C6 C5 H5 119.4(3) . . ?
C5 C6 C1 119.0(4) . . ?
H6 C6 C1 120.5(2) . . ?
H6 C6 C5 120.5(3) . . ?
C8 C7 C4 115.6(3) . . ?
C9 C7 C4 120.6(3) . . ?
C9 C7 C8 57.9(3) . . ?
C10 C7 C4 121.2(3) . . ?
C10 C7 C8 112.7(3) . . ?
C10 C7 C9 112.6(3) . . ?
H8a C8 C7 117.7(2) . . ?
H8b C8 C7 117.7(2) . . ?
H8b C8 H8a 114.9 . . ?
C9 C8 C7 60.3(3) . . ?
C9 C8 H8a 117.7(2) . . ?
C9 C8 H8b 117.7(2) . . ?
C8 C9 C7 61.8(3) . . ?
H9a C9 C7 117.6(2) . . ?
H9a C9 C8 117.6(2) . . ?
H9b C9 C7 117.6(2) . . ?
H9b C9 C8 117.6(2) . . ?
H9b C9 H9a 114.7 . . ?
O1 C10 N1 119.5(3) . . ?
C7 C10 N1 119.2(3) . . ?
C7 C10 O1 121.3(3) . . ?
C12 C11 N1 120.7(3) . . ?
C17 C11 N1 116.7(3) . . ?
C17 C11 C12 122.5(3) . . ?
C13 C12 C11 122.7(3) . . ?
C14 C12 C11 117.6(4) . . ?
C14 C12 C13 119.8(4) . . ?
H13a C13 C12 109.5 . . ?
H13b C13 C12 109.5 . . ?
H13b C13 H13a 109.5 . . ?
H13c C13 C12 109.5 . . ?
H13c C13 H13a 109.5 . . ?
H13c C13 H13b 109.5 . . ?
H14 C14 C12 119.3(3) . . ?
C15 C14 C12 121.4(4) . . ?
C15 C14 H14 119.3(2) . . ?
H15 C15 C14 119.9(2) . . ?
C16 C15 C14 120.3(4) . . ?
C16 C15 H15 119.9(3) . . ?
H16 C16 C15 119.6(3) . . ?
C17 C16 C15 120.8(4) . . ?
C17 C16 H16 119.6(3) . . ?
C16 C17 C11 117.4(4) . . ?
C18 C17 C11 122.2(3) . . ?
C18 C17 C16 120.4(4) . . ?
H18a C18 C17 109.5 . . ?
H18b C18 C17 109.5 . . ?
H18b C18 H18a 109.5 . . ?
H18c C18 C17 109.5 . . ?
H18c C18 H18a 109.5 . . ?
H18c C18 H18b 109.5 . . ?
O2 C19 N1 119.1(3) . . ?
C20 C19 N1 118.9(3) . . ?
C20 C19 O2 121.5(3) . . ?
C19 C20 O3 104.1(2) . . ?
H20 C20 O3 108.98(16) . . ?
H20 C20 C19 108.98(18) . . ?
C21 C20 O3 111.8(3) . . ?
C21 C20 C19 113.9(3) . . ?
C21 C20 H20 108.98(18) . . ?
C22 C21 C20 118.2(3) . . ?
C29 C21 C20 119.5(3) . . ?
C29 C21 C22 121.9(3) . . ?
C21 C22 O4 122.4(4) . . ?
C23 C22 O4 120.6(4) . . ?
C23 C22 C21 116.8(4) . . ?
C24 C23 C22 120.0(4) . . ?
C28 C23 C22 121.6(4) . . ?
C28 C23 C24 118.0(4) . . ?
C23 C24 O3 121.4(4) . . ?
C25 C24 O3 116.0(5) . . ?
C25 C24 C23 122.5(4) . . ?
H25 C25 C24 121.0(3) . . ?
C26 C25 C24 118.0(5) . . ?
C26 C25 H25 121.0(4) . . ?
H26 C26 C25 119.6(4) . . ?
C27 C26 C25 120.7(6) . . ?
C27 C26 H26 119.6(4) . . ?
H27 C27 C26 120.0(4) . . ?
C28 C27 C26 120.0(6) . . ?
C28 C27 H27 120.0(4) . . ?
C27 C28 C23 120.8(5) . . ?
H28 C28 C23 119.6(3) . . ?
H28 C28 C27 119.6(4) . . ?
C21 C29 N2 125.5(3) . . ?
H29 C29 N2 117.3(2) . . ?
H29 C29 C21 117.3(2) . . ?
C31 C30 N2 109.6(3) . . ?
C32 C30 N2 109.7(3) . . ?
C32 C30 C31 110.1(4) . . ?
C33 C30 N2 105.7(3) . . ?
C33 C30 C31 112.3(3) . . ?
C33 C30 C32 109.4(3) . . ?
H31a C31 C30 109.5 . . ?
H31b C31 C30 109.5 . . ?
H31b C31 H31a 109.5 . . ?
H31c C31 C30 109.5 . . ?
H31c C31 H31a 109.5 . . ?
H31c C31 H31b 109.5 . . ?
H32a C32 C30 109.5 . . ?
H32b C32 C30 109.5 . . ?
H32b C32 H32a 109.5 . . ?
H32c C32 C30 109.5 . . ?
H32c C32 H32a 109.5 . . ?
H32c C32 H32b 109.5 . . ?
H33a C33 C30 109.5 . . ?
H33b C33 C30 109.5 . . ?
H33b C33 H33a 109.5 . . ?
H33c C33 C30 109.5 . . ?
H33c C33 H33a 109.5 . . ?
H33c C33 H33b 109.5 . . ?

loop_
_geom_bond_atom_site_label_1
_geom_bond_atom_site_label_2
_geom_bond_distance
_geom_bond_site_symmetry_2
_geom_bond_publ_flag
Cl1 C1 1.744(4) . ?
N1 C10 1.388(4) . ?
N1 C11 1.454(4) . ?
N1 C19 1.421(4) . ?
N2 H2 0.8600 . ?
N2 C29 1.306(4) . ?
N2 C30 1.480(4) . ?
O1 C10 1.215(3) . ?
O2 C19 1.204(3) . ?
O3 C20 1.443(4) . ?
O3 C24 1.386(4) . ?
O4 C22 1.255(4) . ?
C1 C2 1.362(5) . ?
C1 C6 1.368(5) . ?
C2 H2a 0.9300 . ?
C2 C3 1.377(5) . ?
C3 H3 0.9300 . ?
C3 C4 1.382(5) . ?
C4 C5 1.380(4) . ?
C4 C7 1.496(4) . ?
C5 H5 0.9300 . ?
C5 C6 1.375(5) . ?
C6 H6 0.9300 . ?
C7 C8 1.513(5) . ?
C7 C9 1.492(5) . ?
C7 C10 1.500(4) . ?
C8 H8a 0.9700 . ?
C8 H8b 0.9700 . ?
C8 C9 1.454(5) . ?
C9 H9a 0.9700 . ?
C9 H9b 0.9700 . ?
C11 C12 1.384(5) . ?
C11 C17 1.389(5) . ?
C12 C13 1.494(5) . ?
C12 C14 1.383(4) . ?
C13 H13a 0.9600 . ?
C13 H13b 0.9600 . ?
C13 H13c 0.9600 . ?
C14 H14 0.9300 . ?
C14 C15 1.358(5) . ?
C15 H15 0.9300 . ?
C15 C16 1.376(6) . ?
C16 H16 0.9300 . ?
C16 C17 1.386(5) . ?
C17 C18 1.497(5) . ?
C18 H18a 0.9600 . ?
C18 H18b 0.9600 . ?
C18 H18c 0.9600 . ?
C19 C20 1.530(4) . ?
C20 H20 0.9800 . ?
C20 C21 1.497(4) . ?
C21 C22 1.420(5) . ?
C21 C29 1.377(4) . ?
C22 C23 1.464(5) . ?
C23 C24 1.383(5) . ?
C23 C28 1.380(5) . ?
C24 C25 1.361(5) . ?
C25 H25 0.9300 . ?
C25 C26 1.389(7) . ?
C26 H26 0.9300 . ?
C26 C27 1.370(7) . ?
C27 H27 0.9300 . ?
C27 C28 1.365(6) . ?
C28 H28 0.9300 . ?
C29 H29 0.9300 . ?
C30 C31 1.493(5) . ?
C30 C32 1.518(5) . ?
C30 C33 1.512(5) . ?
C31 H31a 0.9600 . ?
C31 H31b 0.9600 . ?
C31 H31c 0.9600 . ?
C32 H32a 0.9600 . ?
C32 H32b 0.9600 . ?
C32 H32c 0.9600 . ?
C33 H33a 0.9600 . ?
C33 H33b 0.9600 . ?
C33 H33c 0.9600 . ?
